data_7239407
loop_
_publ_author_name
'Lin, Miaoshui'
'Cao, Yuhua'
'Pei, Hao'
'Chen, Yanmei'
'Wu, Jian'
'Li, Yahong'
'Liu, Wei'

_publ_section_title
;
 Titanium isopropoxide complexes supported by pyrrolyl Schiff base
 ligands: syntheses, structures, and antitumor activity
;
_journal_issue 18
_journal_name_full 'RSC Advances'
_journal_page_first 9255
_journal_paper_doi 10.1039/c3ra45823g
_journal_volume 4
_journal_year 2014
_chemical_formula_moiety 'C30 H36 N4 O2 Ti'
_chemical_formula_sum 'C30 H36 N4 O2 Ti'
_chemical_formula_weight 532.53
_space_group_IT_number 14
_space_group_name_Hall '-P 2ybc'
_space_group_name_H-M_alt 'P 1 21/c 1'
_symmetry_cell_setting monoclinic
_symmetry_space_group_name_Hall '-P 2ybc'
_symmetry_space_group_name_H-M 'P 1 21/c 1'
_atom_sites_solution_hydrogens geom
_atom_sites_solution_primary direct
_atom_sites_solution_secondary difmap
_audit_creation_method SHELXL-97
_cell_angle_alpha 90.00
_cell_angle_beta 100.635(4)
_cell_angle_gamma 90.00
_cell_formula_units_Z 4
_cell_length_a 10.268(2)
_cell_length_b 11.468(3)
_cell_length_c 24.648(6)
_cell_measurement_reflns_used 5656
_cell_measurement_temperature 100(2)
_cell_measurement_theta_max 26.95
_cell_measurement_theta_min 2.33
_cell_volume 2852.5(12)
_computing_cell_refinement 'SAINT (Bruker, 2005)'
_computing_data_collection 'APEX-II (Bruker, 2005)'
_computing_data_reduction 'SAINT (Bruker, 2005)'
_computing_molecular_graphics 'SHELXTL (Sheldrick, 2008) and DIAMOND (Brandenburg, 1999)'
_computing_publication_material 'SHELXTL (Sheldrick, 2008)'
_computing_structure_refinement 'SHELXL-97 (Sheldrick, 2008)'
_computing_structure_solution 'SHELXS-97 (Sheldrick, 2008)'
_diffrn_ambient_temperature 100(2)
_diffrn_measured_fraction_theta_full 0.997
_diffrn_measured_fraction_theta_max 0.997
_diffrn_measurement_device_type 'Bruker APEXII CCD'
_diffrn_measurement_method '\f and \w scans'
_diffrn_radiation_monochromator graphite
_diffrn_radiation_source 'fine-focus sealed tube'
_diffrn_radiation_type MoK\a
_diffrn_radiation_wavelength 0.71073
_diffrn_reflns_av_R_equivalents 0.0538
_diffrn_reflns_av_unetI/netI 0.0559
_diffrn_reflns_limit_h_max 12
_diffrn_reflns_limit_h_min -12
_diffrn_reflns_limit_k_max 13
_diffrn_reflns_limit_k_min -10
_diffrn_reflns_limit_l_max 27
_diffrn_reflns_limit_l_min -29
_diffrn_reflns_number 14823
_diffrn_reflns_theta_full 25.00
_diffrn_reflns_theta_max 25.00
_diffrn_reflns_theta_min 1.68
_exptl_absorpt_coefficient_mu 0.332
_exptl_absorpt_correction_T_max 0.9127
_exptl_absorpt_correction_T_min 0.8954
_exptl_absorpt_correction_type multi-scan
_exptl_absorpt_process_details 'SADABS (Bruker, 2005)'
_exptl_crystal_colour yellow
_exptl_crystal_density_diffrn 1.240
_exptl_crystal_density_meas ?
_exptl_crystal_density_method 'not measured'
_exptl_crystal_description block
_exptl_crystal_F_000 1128
_exptl_crystal_size_max 0.34
_exptl_crystal_size_mid 0.32
_exptl_crystal_size_min 0.28
_refine_diff_density_max 1.290
_refine_diff_density_min -0.563
_refine_diff_density_rms 0.096
_refine_ls_extinction_method none
_refine_ls_goodness_of_fit_ref 1.109
_refine_ls_hydrogen_treatment constr
_refine_ls_matrix_type full
_refine_ls_number_parameters 338
_refine_ls_number_reflns 5014
_refine_ls_number_restraints 24
_refine_ls_restrained_S_all 1.136
_refine_ls_R_factor_all 0.0987
_refine_ls_R_factor_gt 0.0894
_refine_ls_shift/su_max 0.003
_refine_ls_shift/su_mean 0.000
_refine_ls_structure_factor_coef Fsqd
_refine_ls_weighting_details 'calc w=1/[\s^2^(Fo^2^)+(0.0926P)^2^+10.2012P] where P=(Fo^2^+2Fc^2^)/3'
_refine_ls_weighting_scheme calc
_refine_ls_wR_factor_gt 0.2296
_refine_ls_wR_factor_ref 0.2362
_reflns_number_gt 4353
_reflns_number_total 5014
_reflns_threshold_expression >2sigma(I)
_cod_data_source_file c3ra45823g.txt
_cod_data_source_block t
_cod_depositor_comments
;
The following automatic conversions were performed:

data item '_exptl_absorpt_correction_type' value 'Multi-scan' was
changed to 'multi-scan' in accordance with the
/home/saulius/struct/COD-crude-data/automatic-downloads/DataCite-retrospective/RSC/depositions/lib/dictionaries/cif_core.dic
dictionary named 'cif_core.dic' version 2.4.2 last updated on
2011-04-26.

data item '_exptl_crystal_density_meas' value 'not measured' was
changed to '?' -- the value is perceived as not measured.

Automatic conversion script
Id: cif_fix_values 6909 2019-04-08 15:41:33Z antanas 
;
_cod_original_cell_volume 2852.6(11)
_cod_original_sg_symbol_H-M 'P 21/c'
_cod_database_code 7239407

loop_
_symmetry_equiv_pos_as_xyz
'x, y, z'
'-x, y+1/2, -z+1/2'
'-x, -y, -z'
'x, -y-1/2, z-1/2'

loop_
_atom_site_label
_atom_site_type_symbol
_atom_site_fract_x
_atom_site_fract_y
_atom_site_fract_z
_atom_site_U_iso_or_equiv
_atom_site_adp_type
_atom_site_occupancy
_atom_site_symmetry_multiplicity
_atom_site_calc_flag
_atom_site_refinement_flags
_atom_site_disorder_assembly
_atom_site_disorder_group
Ti1 Ti 0.28170(8) 0.20565(7) 0.36354(3) 0.0297(3) Uani 1 1 d . A .
O1 O 0.1275(3) 0.1631(3) 0.32203(13) 0.0391(8) Uani 1 1 d DU . .
N1 N 0.3534(4) 0.0335(3) 0.37575(16) 0.0318(9) Uani 1 1 d . . .
C1 C 0.4693(5) 0.0156(4) 0.4133(2) 0.0338(10) Uani 1 1 d . . .
N2 N 0.4689(4) 0.2169(3) 0.43118(16) 0.0316(9) Uani 1 1 d . . .
O2 O 0.3703(4) 0.2541(3) 0.31294(15) 0.0436(9) Uani 1 1 d DU . .
C2 C 0.5029(5) -0.1032(4) 0.4165(2) 0.0394(12) Uani 1 1 d . . .
H2A H 0.5775 -0.1381 0.4392 0.047 Uiso 1 1 calc R . .
N3 N 0.2365(4) 0.3735(3) 0.38896(16) 0.0313(9) Uani 1 1 d . . .
C3 C 0.4026(5) -0.1597(4) 0.3790(2) 0.0387(11) Uani 1 1 d . . .
H3A H 0.3967 -0.2408 0.3712 0.046 Uiso 1 1 calc R . .
N4 N 0.1966(4) 0.1795(3) 0.44112(16) 0.0312(9) Uani 1 1 d . . .
C4 C 0.3142(5) -0.0743(4) 0.3556(2) 0.0338(11) Uani 1 1 d . . .
H4A H 0.2365 -0.0889 0.3289 0.041 Uiso 1 1 calc R . .
C5 C 0.5259(5) 0.1173(4) 0.4426(2) 0.0362(11) Uani 1 1 d . . .
H5A H 0.6040 0.1113 0.4699 0.043 Uiso 1 1 calc R . .
C6 C 0.5268(5) 0.3193(4) 0.4632(2) 0.0361(11) Uani 1 1 d . . .
H6A H 0.5808 0.2926 0.4985 0.043 Uiso 1 1 calc R . .
H6B H 0.4543 0.3687 0.4720 0.043 Uiso 1 1 calc R . .
C7 C 0.6132(5) 0.3923(4) 0.4322(2) 0.0347(11) Uani 1 1 d . . .
C8 C 0.7274(5) 0.3455(5) 0.4177(2) 0.0446(13) Uani 1 1 d . . .
H8A H 0.7508 0.2668 0.4266 0.053 Uiso 1 1 calc R . .
C9 C 0.8071(6) 0.4128(5) 0.3903(3) 0.0524(15) Uani 1 1 d . . .
H9A H 0.8837 0.3794 0.3801 0.063 Uiso 1 1 calc R . .
C10 C 0.7756(6) 0.5292(5) 0.3777(3) 0.0558(16) Uani 1 1 d . . .
H10A H 0.8308 0.5754 0.3593 0.067 Uiso 1 1 calc R . .
C11 C 0.6621(6) 0.5769(5) 0.3925(3) 0.0568(16) Uani 1 1 d . . .
H11A H 0.6398 0.6561 0.3843 0.068 Uiso 1 1 calc R . .
C12 C 0.5818(5) 0.5085(5) 0.4192(2) 0.0433(13) Uani 1 1 d . . .
H12A H 0.5042 0.5414 0.4288 0.052 Uiso 1 1 calc R . .
C13 C 0.1841(5) 0.3834(4) 0.4366(2) 0.0332(10) Uani 1 1 d . A .
C14 C 0.1627(5) 0.5005(4) 0.4478(2) 0.0384(11) Uani 1 1 d . . .
H14A H 0.1282 0.5308 0.4781 0.046 Uiso 1 1 calc R A .
C15 C 0.2026(5) 0.5643(4) 0.4050(2) 0.0402(12) Uani 1 1 d . A .
H15A H 0.2001 0.6467 0.4009 0.048 Uiso 1 1 calc R . .
C16 C 0.2466(5) 0.4847(4) 0.3696(2) 0.0354(11) Uani 1 1 d . A .
H16A H 0.2787 0.5044 0.3370 0.042 Uiso 1 1 calc R . .
C17 C 0.1660(4) 0.2757(4) 0.4636(2) 0.0336(10) Uani 1 1 d . A .
H17A H 0.1325 0.2747 0.4971 0.040 Uiso 1 1 calc R . .
C18 C 0.1747(5) 0.0682(4) 0.4678(2) 0.0356(11) Uani 1 1 d . A .
H18A H 0.1561 0.0839 0.5051 0.043 Uiso 1 1 calc R . .
H18B H 0.2564 0.0206 0.4721 0.043 Uiso 1 1 calc R . .
C19 C 0.0604(5) -0.0001(4) 0.4348(2) 0.0334(10) Uani 1 1 d . . .
C20 C 0.0669(5) -0.1211(5) 0.4313(2) 0.0451(13) Uani 1 1 d . A .
H20A H 0.1452 -0.1602 0.4486 0.054 Uiso 1 1 calc R . .
C21 C -0.0387(6) -0.1859(5) 0.4031(3) 0.0529(15) Uani 1 1 d . . .
H21A H -0.0321 -0.2684 0.4010 0.063 Uiso 1 1 calc R A .
C22 C -0.1526(6) -0.1302(5) 0.3783(3) 0.0528(15) Uani 1 1 d . A .
H22A H -0.2249 -0.1744 0.3591 0.063 Uiso 1 1 calc R . .
C23 C -0.1627(5) -0.0097(5) 0.3811(2) 0.0453(13) Uani 1 1 d . . .
H23A H -0.2417 0.0286 0.3639 0.054 Uiso 1 1 calc R A .
C24 C -0.0554(5) 0.0549(4) 0.4094(2) 0.0384(11) Uani 1 1 d . A .
H24A H -0.0620 0.1374 0.4113 0.046 Uiso 1 1 calc R . .
C25 C 0.0559(6) 0.1594(6) 0.2658(3) 0.0819(17) Uani 1 1 d DU . .
H25 H 0.1044 0.2089 0.2427 0.098 Uiso 1 1 calc R . .
C26 C 0.0503(8) 0.0374(6) 0.2436(3) 0.0828(17) Uani 1 1 d DU . .
H26A H 0.1406 0.0090 0.2441 0.124 Uiso 1 1 calc R . .
H26B H 0.0007 0.0368 0.2056 0.124 Uiso 1 1 calc R . .
H26C H 0.0061 -0.0133 0.2666 0.124 Uiso 1 1 calc R . .
C27 C -0.0791(7) 0.2112(8) 0.2638(3) 0.085(3) Uani 1 1 d D . .
H27A H -0.1251 0.1686 0.2891 0.128 Uiso 1 1 calc R . .
H27B H -0.1301 0.2054 0.2262 0.128 Uiso 1 1 calc R . .
H27C H -0.0702 0.2933 0.2748 0.128 Uiso 1 1 calc R . .
C28 C 0.4378(8) 0.2753(6) 0.2688(4) 0.100(3) Uani 1 1 d DU A 1
H28 H 0.3846 0.2323 0.2369 0.119 Uiso 1 1 calc R A 1
C29 C 0.5701(8) 0.2159(8) 0.2781(4) 0.099(3) Uani 1 1 d D . .
H29A H 0.6049 0.2108 0.3178 0.149 Uiso 1 1 calc R A 1
H29B H 0.6316 0.2608 0.2602 0.149 Uiso 1 1 calc R A 1
H29C H 0.5602 0.1373 0.2623 0.149 Uiso 1 1 calc R A 1
C30 C 0.4337(11) 0.3997(6) 0.2499(4) 0.108(4) Uani 1 1 d D . .
H30A H 0.3444 0.4311 0.2486 0.162 Uiso 1 1 calc R A 1
H30B H 0.4565 0.4036 0.2131 0.162 Uiso 1 1 calc R A 1
H30C H 0.4976 0.4457 0.2758 0.162 Uiso 1 1 calc R A 1

loop_
_atom_site_aniso_label
_atom_site_aniso_U_11
_atom_site_aniso_U_22
_atom_site_aniso_U_33
_atom_site_aniso_U_23
_atom_site_aniso_U_13
_atom_site_aniso_U_12
Ti1 0.0340(5) 0.0224(4) 0.0322(5) 0.0001(3) 0.0045(3) -0.0023(3)
O1 0.0435(19) 0.0323(18) 0.0369(18) -0.0010(14) -0.0048(15) 0.0008(15)
N1 0.035(2) 0.024(2) 0.036(2) -0.0028(16) 0.0067(17) -0.0001(16)
C1 0.029(2) 0.029(2) 0.045(3) 0.002(2) 0.011(2) 0.0027(19)
N2 0.031(2) 0.027(2) 0.036(2) -0.0046(16) 0.0045(16) -0.0030(16)
O2 0.057(2) 0.0340(18) 0.044(2) 0.0051(15) 0.0200(17) 0.0006(17)
C2 0.036(3) 0.032(3) 0.052(3) 0.007(2) 0.014(2) 0.006(2)
N3 0.032(2) 0.0241(19) 0.037(2) 0.0024(16) 0.0046(16) -0.0013(16)
C3 0.044(3) 0.023(2) 0.053(3) -0.002(2) 0.021(2) 0.000(2)
N4 0.028(2) 0.025(2) 0.040(2) 0.0030(16) 0.0051(16) -0.0038(15)
C4 0.037(3) 0.026(2) 0.041(3) -0.0047(19) 0.014(2) -0.004(2)
C5 0.034(3) 0.034(3) 0.040(3) 0.000(2) 0.006(2) 0.001(2)
C6 0.033(2) 0.031(3) 0.043(3) -0.009(2) 0.002(2) -0.002(2)
C7 0.028(2) 0.032(3) 0.042(3) -0.011(2) 0.000(2) -0.0012(19)
C8 0.040(3) 0.035(3) 0.057(3) -0.011(2) 0.006(2) -0.002(2)
C9 0.038(3) 0.051(3) 0.070(4) -0.018(3) 0.014(3) -0.008(3)
C10 0.056(4) 0.047(3) 0.067(4) -0.017(3) 0.018(3) -0.025(3)
C11 0.060(4) 0.034(3) 0.077(4) -0.005(3) 0.015(3) -0.010(3)
C12 0.035(3) 0.033(3) 0.060(3) -0.012(2) 0.006(2) -0.004(2)
C13 0.030(2) 0.027(2) 0.043(3) -0.002(2) 0.005(2) -0.0022(19)
C14 0.030(2) 0.032(3) 0.052(3) -0.008(2) 0.007(2) 0.000(2)
C15 0.034(3) 0.025(2) 0.061(3) -0.003(2) 0.005(2) -0.001(2)
C16 0.033(2) 0.024(2) 0.047(3) 0.004(2) 0.002(2) -0.0016(19)
C17 0.027(2) 0.032(3) 0.041(3) 0.001(2) 0.005(2) -0.0009(19)
C18 0.034(3) 0.031(3) 0.044(3) 0.010(2) 0.010(2) -0.002(2)
C19 0.033(2) 0.027(2) 0.044(3) 0.002(2) 0.015(2) -0.0039(19)
C20 0.042(3) 0.032(3) 0.068(4) 0.001(2) 0.026(3) 0.002(2)
C21 0.052(3) 0.030(3) 0.083(4) -0.013(3) 0.030(3) -0.012(3)
C22 0.049(3) 0.047(3) 0.065(4) -0.014(3) 0.018(3) -0.018(3)
C23 0.034(3) 0.046(3) 0.056(3) 0.004(3) 0.008(2) -0.006(2)
C24 0.039(3) 0.030(3) 0.047(3) 0.000(2) 0.010(2) -0.007(2)
C25 0.080(3) 0.086(4) 0.066(3) -0.026(3) -0.021(3) 0.016(3)
C26 0.081(3) 0.087(4) 0.067(3) -0.026(3) -0.021(3) 0.016(3)
C27 0.084(5) 0.096(6) 0.063(5) -0.011(4) -0.023(4) 0.041(5)
C28 0.104(6) 0.094(5) 0.118(6) 0.031(5) 0.067(5) 0.018(5)
C29 0.104(7) 0.100(7) 0.107(7) 0.034(5) 0.055(6) 0.043(6)
C30 0.162(10) 0.072(5) 0.116(7) 0.030(5) 0.093(7) 0.015(6)

loop_
_atom_type_symbol
_atom_type_description
_atom_type_scat_dispersion_real
_atom_type_scat_dispersion_imag
_atom_type_scat_source
C C 0.0033 0.0016 'International Tables Vol C Tables 4.2.6.8 and 6.1.1.4'
H H 0.0000 0.0000 'International Tables Vol C Tables 4.2.6.8 and 6.1.1.4'
N N 0.0061 0.0033 'International Tables Vol C Tables 4.2.6.8 and 6.1.1.4'
O O 0.0106 0.0060 'International Tables Vol C Tables 4.2.6.8 and 6.1.1.4'
Ti Ti 0.2776 0.4457 'International Tables Vol C Tables 4.2.6.8 and 6.1.1.4'

loop_
_geom_angle_atom_site_label_1
_geom_angle_atom_site_label_2
_geom_angle_atom_site_label_3
_geom_angle
O2 Ti1 O1 101.50(18)
O2 Ti1 N3 95.35(16)
O1 Ti1 N3 101.51(16)
O2 Ti1 N1 100.58(16)
O1 Ti1 N1 94.32(16)
N3 Ti1 N1 154.82(16)
O2 Ti1 N4 165.64(16)
O1 Ti1 N4 90.47(15)
N3 Ti1 N4 74.27(14)
N1 Ti1 N4 86.24(15)
O2 Ti1 N2 91.37(16)
O1 Ti1 N2 164.19(15)
N3 Ti1 N2 86.21(14)
N1 Ti1 N2 74.11(14)
N4 Ti1 N2 78.26(14)
C25 O1 Ti1 142.9(4)
C4 N1 C1 105.6(4)
C4 N1 Ti1 136.4(3)
C1 N1 Ti1 118.0(3)
N1 C1 C2 110.8(4)
N1 C1 C5 115.7(4)
C2 C1 C5 133.4(5)
C5 N2 C6 117.8(4)
C5 N2 Ti1 113.1(3)
C6 N2 Ti1 129.1(3)
C28 O2 Ti1 171.0(4)
C1 C2 C3 105.4(4)
C1 C2 H2A 127.3
C3 C2 H2A 127.3
C16 N3 C13 106.6(4)
C16 N3 Ti1 135.4(3)
C13 N3 Ti1 118.0(3)
C4 C3 C2 107.0(4)
C4 C3 H3A 126.5
C2 C3 H3A 126.5
C17 N4 C18 118.5(4)
C17 N4 Ti1 114.1(3)
C18 N4 Ti1 127.4(3)
N1 C4 C3 111.2(4)
N1 C4 H4A 124.4
C3 C4 H4A 124.4
N2 C5 C1 118.9(4)
N2 C5 H5A 120.5
C1 C5 H5A 120.5
N2 C6 C7 112.5(4)
N2 C6 H6A 109.1
C7 C6 H6A 109.1
N2 C6 H6B 109.1
C7 C6 H6B 109.1
H6A C6 H6B 107.8
C12 C7 C8 118.6(5)
C12 C7 C6 120.6(4)
C8 C7 C6 120.8(5)
C9 C8 C7 120.7(5)
C9 C8 H8A 119.7
C7 C8 H8A 119.7
C8 C9 C10 120.5(5)
C8 C9 H9A 119.8
C10 C9 H9A 119.8
C9 C10 C11 119.2(6)
C9 C10 H10A 120.4
C11 C10 H10A 120.4
C12 C11 C10 120.0(6)
C12 C11 H11A 120.0
C10 C11 H11A 120.0
C11 C12 C7 121.1(5)
C11 C12 H12A 119.5
C7 C12 H12A 119.5
N3 C13 C14 110.3(4)
N3 C13 C17 115.4(4)
C14 C13 C17 134.3(5)
C13 C14 C15 105.9(5)
C13 C14 H14A 127.1
C15 C14 H14A 127.1
C16 C15 C14 107.6(4)
C16 C15 H15A 126.2
C14 C15 H15A 126.2
N3 C16 C15 109.6(5)
N3 C16 H16A 125.2
C15 C16 H16A 125.2
N4 C17 C13 118.1(4)
N4 C17 H17A 120.9
C13 C17 H17A 120.9
N4 C18 C19 112.0(4)
N4 C18 H18A 109.2
C19 C18 H18A 109.2
N4 C18 H18B 109.2
C19 C18 H18B 109.2
H18A C18 H18B 107.9
C24 C19 C20 118.2(5)
C24 C19 C18 121.4(4)
C20 C19 C18 120.4(5)
C21 C20 C19 121.4(5)
C21 C20 H20A 119.3
C19 C20 H20A 119.3
C22 C21 C20 119.7(5)
C22 C21 H21A 120.2
C20 C21 H21A 120.2
C21 C22 C23 120.4(5)
C21 C22 H22A 119.8
C23 C22 H22A 119.8
C22 C23 C24 119.4(5)
C22 C23 H23A 120.3
C24 C23 H23A 120.3
C19 C24 C23 120.8(5)
C19 C24 H24A 119.6
C23 C24 H24A 119.6
O1 C25 C26 110.8(5)
O1 C25 C27 108.9(5)
C26 C25 C27 112.6(6)
O1 C25 H25 108.1
C26 C25 H25 108.1
C27 C25 H25 108.1
C25 C26 H26A 109.5
C25 C26 H26B 109.5
H26A C26 H26B 109.5
C25 C26 H26C 109.5
H26A C26 H26C 109.5
H26B C26 H26C 109.5
C25 C27 H27A 109.5
C25 C27 H27B 109.5
H27A C27 H27B 109.5
C25 C27 H27C 109.5
H27A C27 H27C 109.5
H27B C27 H27C 109.5
O2 C28 C29 111.3(6)
O2 C28 C30 114.4(6)
C29 C28 C30 116.9(7)
O2 C28 H28 104.2
C29 C28 H28 104.2
C30 C28 H28 104.2

loop_
_geom_bond_atom_site_label_1
_geom_bond_atom_site_label_2
_geom_bond_distance
Ti1 O2 1.764(3)
Ti1 O1 1.787(3)
Ti1 N3 2.103(4)
Ti1 N1 2.109(4)
Ti1 N4 2.264(4)
Ti1 N2 2.304(4)
O1 C25 1.444(6)
N1 C4 1.366(6)
N1 C1 1.381(6)
C1 C2 1.404(7)
C1 C5 1.437(7)
N2 C5 1.291(6)
N2 C6 1.478(6)
O2 C28 1.414(7)
C2 C3 1.408(8)
C2 H2A 0.9500
N3 C16 1.372(6)
N3 C13 1.383(6)
C3 C4 1.386(7)
C3 H3A 0.9500
N4 C17 1.300(6)
N4 C18 1.472(6)
C4 H4A 0.9500
C5 H5A 0.9500
C6 C7 1.524(7)
C6 H6A 0.9900
C6 H6B 0.9900
C7 C12 1.394(7)
C7 C8 1.395(7)
C8 C9 1.388(8)
C8 H8A 0.9500
C9 C10 1.394(9)
C9 H9A 0.9500
C10 C11 1.395(9)
C10 H10A 0.9500
C11 C12 1.389(8)
C11 H11A 0.9500
C12 H12A 0.9500
C13 C14 1.396(7)
C13 C17 1.431(7)
C14 C15 1.406(8)
C14 H14A 0.9500
C15 C16 1.394(7)
C15 H15A 0.9500
C16 H16A 0.9500
C17 H17A 0.9500
C18 C19 1.517(7)
C18 H18A 0.9900
C18 H18B 0.9900
C19 C24 1.389(7)
C19 C20 1.393(7)
C20 C21 1.391(8)
C20 H20A 0.9500
C21 C22 1.373(9)
C21 H21A 0.9500
C22 C23 1.389(8)
C22 H22A 0.9500
C23 C24 1.403(7)
C23 H23A 0.9500
C24 H24A 0.9500
C25 C26 1.4994(11)
C25 C27 1.4999(11)
C25 H25 1.0000
C26 H26A 0.9800
C26 H26B 0.9800
C26 H26C 0.9800
C27 H27A 0.9800
C27 H27B 0.9800
C27 H27C 0.9800
C28 C29 1.4988(11)
C28 C30 1.4988(11)
C28 H28 1.0000
C29 H29A 0.9800
C29 H29B 0.9800
C29 H29C 0.9800
C30 H30A 0.9800
C30 H30B 0.9800
C30 H30C 0.9800
